data_4510147
loop_
_publ_author_name
'Mochida, Tomoyuki'
'Funasako, Yusuke'
'Nagabuchi, Eri'
'Mori, Hatsumi'

_publ_section_title
;
 Charge-Transfer Salts of Biferrocene Derivatives with F2- and
 F4-Tetracyanoquinodimethane: Correlation Between Donor--Acceptor Ratios
 and Cation Valence States
;
_journal_issue 3
_journal_name_full 'Crystal Growth &amp; Design'
_journal_page_first 1459
_journal_paper_doi 10.1021/cg500006e
_journal_volume 14
_journal_year 2014
_chemical_formula_moiety 'C28 H34 Fe2, 2(C12 F4 N4)'
_chemical_formula_sum 'C52 H34 F8 Fe2 N8'
_chemical_formula_weight 1034.57
_chemical_name_systematic
; 
 ? 
;
_space_group_IT_number 61
_symmetry_cell_setting orthorhombic
_symmetry_space_group_name_Hall '-P 2ac 2ab'
_symmetry_space_group_name_H-M 'P b c a'
_atom_sites_solution_hydrogens geom
_atom_sites_solution_primary direct
_atom_sites_solution_secondary difmap
_audit_creation_method SHELXL-97
_cell_angle_alpha 90.00
_cell_angle_beta 90.00
_cell_angle_gamma 90.00
_cell_formula_units_Z 8
_cell_length_a 23.7236(9)
_cell_length_b 13.0622(5)
_cell_length_c 29.5079(12)
_cell_measurement_temperature 298
_cell_volume 9144.0(6)
_computing_cell_refinement 'Bruker SMART'
_computing_data_collection 'Bruker SMART'
_computing_data_reduction 'Bruker SAINT'
_computing_molecular_graphics 'Bruker SHELXTL'
_computing_publication_material 'Bruker SHELXTL'
_computing_structure_refinement 'SHELXL-97 (Sheldrick, 1997)'
_computing_structure_solution 'SHELXS-97 (Sheldrick, 1990)'
_diffrn_ambient_temperature 298
_diffrn_detector_area_resol_mean 8.336
_diffrn_measured_fraction_theta_full 0.999
_diffrn_measured_fraction_theta_max 0.999
_diffrn_measurement_device_type 'CCD area detector'
_diffrn_measurement_method 'phi and omega scans'
_diffrn_radiation_monochromator graphite
_diffrn_radiation_source 'fine-focus sealed tube'
_diffrn_radiation_type MoK\a
_diffrn_radiation_wavelength 0.71073
_diffrn_reflns_av_R_equivalents 0.0701
_diffrn_reflns_av_sigmaI/netI 0.0508
_diffrn_reflns_limit_h_max 29
_diffrn_reflns_limit_h_min -27
_diffrn_reflns_limit_k_max 15
_diffrn_reflns_limit_k_min -16
_diffrn_reflns_limit_l_max 36
_diffrn_reflns_limit_l_min -35
_diffrn_reflns_number 57265
_diffrn_reflns_theta_full 26.37
_diffrn_reflns_theta_max 26.37
_diffrn_reflns_theta_min 2.20
_exptl_absorpt_coefficient_mu 0.715
_exptl_absorpt_correction_T_max 0.9320
_exptl_absorpt_correction_T_min 0.7830
_exptl_absorpt_correction_type empirical
_exptl_absorpt_process_details
;
SADABS Sheldrick 1996
;
_exptl_crystal_colour black
_exptl_crystal_density_diffrn 1.503
_exptl_crystal_density_method 'not measured'
_exptl_crystal_description block
_exptl_crystal_F_000 4208
_exptl_crystal_size_max 0.36
_exptl_crystal_size_mid 0.20
_exptl_crystal_size_min 0.10
_refine_diff_density_max 0.623
_refine_diff_density_min -0.431
_refine_diff_density_rms 0.068
_refine_ls_extinction_method none
_refine_ls_goodness_of_fit_ref 1.012
_refine_ls_hydrogen_treatment constr
_refine_ls_matrix_type full
_refine_ls_number_parameters 632
_refine_ls_number_reflns 9349
_refine_ls_number_restraints 72
_refine_ls_restrained_S_all 1.061
_refine_ls_R_factor_all 0.0888
_refine_ls_R_factor_gt 0.0498
_refine_ls_shift/su_max 0.001
_refine_ls_shift/su_mean 0.000
_refine_ls_structure_factor_coef Fsqd
_refine_ls_weighting_details 'calc w=1/[\s^2^(Fo^2^)+(0.0613P)^2^+2.7040P] where P=(Fo^2^+2Fc^2^)/3'
_refine_ls_weighting_scheme calc
_refine_ls_wR_factor_gt 0.1124
_refine_ls_wR_factor_ref 0.1306
_reflns_number_gt 6048
_reflns_number_total 9349
_reflns_threshold_expression >2sigma(I)
_cod_data_source_file cg500006e_si_001.cif
_cod_data_source_block 04
_cod_depositor_comments
;
The following automatic conversions were performed:

'_symmetry_cell_setting' value 'Orthorhombic' changed to
'orthorhombic' according to
/usr/data/users/saulius/crontab/automatic-downloads/current/ACS/lib/dictionaries/cif_core.dic
dictionary named 'cif_core.dic' version 2.4.2 from 2011-04-26.

Automatic conversion script
Id: cif_fix_values 2281 2013-09-26 08:29:07Z andrius 
;
_cod_database_code 4510147

loop_
_symmetry_equiv_pos_as_xyz
'x, y, z'
'-x+1/2, -y, z+1/2'
'-x, y+1/2, -z+1/2'
'x+1/2, -y+1/2, -z'
'-x, -y, -z'
'x-1/2, y, -z-1/2'
'x, -y-1/2, z-1/2'
'-x-1/2, y-1/2, z'

loop_
_atom_site_label
_atom_site_type_symbol
_atom_site_fract_x
_atom_site_fract_y
_atom_site_fract_z
_atom_site_U_iso_or_equiv
_atom_site_adp_type
_atom_site_occupancy
_atom_site_symmetry_multiplicity
_atom_site_calc_flag
_atom_site_refinement_flags
C22 C 0.5440(3) 0.5629(5) 0.1637(2) 0.1057(15) Uani 1 1 d U
H22A H 0.5699 0.5425 0.1394 0.127 Uiso 1 1 calc R
C23 C 0.5096(4) 0.4797(6) 0.1692(3) 0.165(3) Uani 1 1 d U
H23A H 0.4853 0.4733 0.1434 0.248 Uiso 1 1 calc R
H23B H 0.4873 0.4885 0.1961 0.248 Uiso 1 1 calc R
H23C H 0.5322 0.4191 0.1721 0.248 Uiso 1 1 calc R
C24 C 0.5824(2) 0.5833(5) 0.20414(19) 0.123(2) Uani 1 1 d U
H24A H 0.6112 0.6312 0.1956 0.185 Uiso 1 1 calc R
H24B H 0.5995 0.5203 0.2137 0.185 Uiso 1 1 calc R
H24C H 0.5605 0.6113 0.2286 0.185 Uiso 1 1 calc R
C26 C 0.39925(19) 1.2878(4) 0.08938(17) 0.0822(13) Uani 1 1 d U
H26A H 0.4194 1.3031 0.1176 0.099 Uiso 1 1 calc R
C27 C 0.3544(2) 1.3621(4) 0.0859(2) 0.1110(18) Uani 1 1 d U
H27A H 0.3280 1.3518 0.1102 0.166 Uiso 1 1 calc R
H27B H 0.3354 1.3540 0.0574 0.166 Uiso 1 1 calc R
H27C H 0.3698 1.4299 0.0879 0.166 Uiso 1 1 calc R
C28 C 0.4422(2) 1.2989(5) 0.05124(19) 0.1128(19) Uani 1 1 d U
H28A H 0.4758 1.2618 0.0589 0.169 Uiso 1 1 calc R
H28B H 0.4512 1.3700 0.0471 0.169 Uiso 1 1 calc R
H28C H 0.4266 1.2719 0.0237 0.169 Uiso 1 1 calc R
C1 C 0.40831(13) 0.9006(2) 0.09413(11) 0.0390(7) Uani 1 1 d .
C2 C 0.39423(14) 0.8881(2) 0.04790(11) 0.0434(8) Uani 1 1 d .
H2 H 0.3581 0.8804 0.0362 0.052 Uiso 1 1 calc R
C3 C 0.44511(14) 0.8893(3) 0.02230(12) 0.0501(9) Uani 1 1 d .
H3 H 0.4481 0.8832 -0.0090 0.060 Uiso 1 1 calc R
C4 C 0.49033(15) 0.9014(3) 0.05303(12) 0.0503(9) Uani 1 1 d .
H4 H 0.5284 0.9038 0.0455 0.060 Uiso 1 1 calc R
C5 C 0.46786(13) 0.9092(3) 0.09685(11) 0.0450(8) Uani 1 1 d .
H5 H 0.4885 0.9185 0.1233 0.054 Uiso 1 1 calc R
C6 C 0.48031(14) 0.6469(3) 0.10668(11) 0.0469(8) Uani 1 1 d .
C7 C 0.42100(15) 0.6428(3) 0.10664(13) 0.0536(9) Uani 1 1 d .
H7 H 0.3981 0.6461 0.1322 0.064 Uiso 1 1 calc R
C8 C 0.40202(16) 0.6328(3) 0.06158(13) 0.0543(9) Uani 1 1 d .
H8 H 0.3646 0.6289 0.0523 0.065 Uiso 1 1 calc R
C9 C 0.44986(16) 0.6299(3) 0.03313(13) 0.0544(9) Uani 1 1 d .
H9 H 0.4496 0.6230 0.0018 0.065 Uiso 1 1 calc R
C10 C 0.49800(15) 0.6392(3) 0.06084(12) 0.0518(9) Uani 1 1 d .
H10 H 0.5351 0.6401 0.0508 0.062 Uiso 1 1 calc R
C11 C 0.36927(13) 0.8962(2) 0.13250(11) 0.0399(8) Uani 1 1 d .
C12 C 0.38348(15) 0.9098(3) 0.17855(11) 0.0475(8) Uani 1 1 d .
H12 H 0.4191 0.9257 0.1896 0.057 Uiso 1 1 calc R
C13 C 0.33448(16) 0.8953(3) 0.20491(13) 0.0558(10) Uani 1 1 d .
H13 H 0.3322 0.8998 0.2363 0.067 Uiso 1 1 calc R
C14 C 0.28959(16) 0.8729(3) 0.17517(14) 0.0565(10) Uani 1 1 d .
H14 H 0.2525 0.8596 0.1835 0.068 Uiso 1 1 calc R
C15 C 0.31084(14) 0.8743(3) 0.13041(13) 0.0488(9) Uani 1 1 d .
H15 H 0.2901 0.8628 0.1042 0.059 Uiso 1 1 calc R
C16 C 0.33873(15) 1.1595(3) 0.13026(12) 0.0489(9) Uani 1 1 d .
C17 C 0.35051(16) 1.1636(3) 0.17694(12) 0.0531(9) Uani 1 1 d .
H17 H 0.3854 1.1785 0.1898 0.064 Uiso 1 1 calc R
C18 C 0.30072(17) 1.1417(3) 0.20103(13) 0.0584(10) Uani 1 1 d .
H18 H 0.2969 1.1400 0.2324 0.070 Uiso 1 1 calc R
C19 C 0.25796(16) 1.1226(3) 0.16933(15) 0.0620(11) Uani 1 1 d .
H19 H 0.2208 1.1058 0.1759 0.074 Uiso 1 1 calc R
C20 C 0.28131(16) 1.1335(3) 0.12560(14) 0.0571(10) Uani 1 1 d .
H20 H 0.2621 1.1250 0.0984 0.069 Uiso 1 1 calc R
C21 C 0.51831(18) 0.6575(3) 0.14692(14) 0.0743(12) Uani 1 1 d U
H21A H 0.5482 0.7050 0.1392 0.089 Uiso 1 1 calc R
H21B H 0.4968 0.6880 0.1714 0.089 Uiso 1 1 calc R
C25 C 0.38004(19) 1.1782(3) 0.09294(15) 0.0722(12) Uani 1 1 d .
H25A H 0.3630 1.1582 0.0644 0.087 Uiso 1 1 calc R
H25B H 0.4127 1.1349 0.0977 0.087 Uiso 1 1 calc R
C29 C 0.63613(14) 0.1996(3) 0.16526(12) 0.0444(8) Uani 1 1 d .
C30 C 0.62096(13) 0.2171(3) 0.11945(12) 0.0451(8) Uani 1 1 d .
C31 C 0.65876(14) 0.2288(2) 0.08562(11) 0.0436(8) Uani 1 1 d .
C32 C 0.71783(13) 0.2257(2) 0.09176(11) 0.0392(7) Uani 1 1 d .
C33 C 0.73313(13) 0.2115(2) 0.13803(12) 0.0428(8) Uani 1 1 d .
C34 C 0.69497(14) 0.1996(2) 0.17167(11) 0.0432(8) Uani 1 1 d .
C35 C 0.59697(15) 0.1819(3) 0.20014(13) 0.0537(9) Uani 1 1 d .
C36 C 0.61184(16) 0.1746(3) 0.24679(14) 0.0572(10) Uani 1 1 d .
C37 C 0.5379(2) 0.1728(4) 0.19185(15) 0.0782(13) Uani 1 1 d .
C38 C 0.75740(14) 0.2344(3) 0.05621(12) 0.0458(8) Uani 1 1 d .
C39 C 0.74068(15) 0.2483(3) 0.01044(14) 0.0509(9) Uani 1 1 d .
C40 C 0.81702(17) 0.2431(3) 0.06310(13) 0.0547(9) Uani 1 1 d .
C41 C 0.66543(13) 0.9540(2) 0.16851(11) 0.0401(8) Uani 1 1 d .
C42 C 0.64568(13) 0.9728(3) 0.12417(12) 0.0419(8) Uani 1 1 d .
C43 C 0.67929(14) 0.9870(2) 0.08784(11) 0.0422(8) Uani 1 1 d .
C44 C 0.73868(13) 0.9847(2) 0.08954(11) 0.0399(8) Uani 1 1 d .
C45 C 0.75903(13) 0.9674(3) 0.13404(12) 0.0434(8) Uani 1 1 d .
C46 C 0.72532(13) 0.9537(2) 0.17033(11) 0.0413(8) Uani 1 1 d .
C47 C 0.63008(14) 0.9394(3) 0.20594(11) 0.0451(8) Uani 1 1 d .
C48 C 0.64990(15) 0.9286(3) 0.25132(14) 0.0573(10) Uani 1 1 d .
C49 C 0.57093(16) 0.9233(3) 0.20285(12) 0.0548(10) Uani 1 1 d .
C50 C 0.77379(14) 0.9985(2) 0.05172(12) 0.0449(8) Uani 1 1 d .
C51 C 0.75245(15) 1.0055(3) 0.00624(14) 0.0515(9) Uani 1 1 d .
C52 C 0.83378(16) 0.9945(3) 0.05305(13) 0.0534(9) Uani 1 1 d .
F1 F 0.71516(8) 0.18458(18) 0.21388(7) 0.0635(6) Uani 1 1 d .
F2 F 0.56638(8) 0.22064(19) 0.10828(8) 0.0701(7) Uani 1 1 d .
F3 F 0.63863(8) 0.24291(17) 0.04342(7) 0.0606(6) Uani 1 1 d .
F4 F 0.78801(8) 0.20701(17) 0.14888(7) 0.0603(6) Uani 1 1 d .
F5 F 0.75002(8) 0.93551(19) 0.21085(7) 0.0630(6) Uani 1 1 d .
F6 F 0.58959(8) 0.97838(17) 0.11748(7) 0.0600(6) Uani 1 1 d .
F7 F 0.65423(8) 1.00524(17) 0.04763(7) 0.0595(6) Uani 1 1 d .
F8 F 0.81500(8) 0.96256(17) 0.14082(7) 0.0603(6) Uani 1 1 d .
Fe1 Fe 0.321912(18) 1.01741(4) 0.161692(16) 0.03986(14) Uani 1 1 d .
Fe2 Fe 0.446135(18) 0.76752(4) 0.067810(15) 0.03736(13) Uani 1 1 d .
N1 N 0.62091(16) 0.1698(3) 0.28472(12) 0.0774(11) Uani 1 1 d .
N2 N 0.49029(17) 0.1616(5) 0.18718(17) 0.131(2) Uani 1 1 d .
N3 N 0.86451(15) 0.2523(3) 0.06579(13) 0.0769(11) Uani 1 1 d .
N4 N 0.72969(15) 0.2570(3) -0.02720(12) 0.0684(9) Uani 1 1 d .
N5 N 0.66232(15) 0.9215(4) 0.28837(13) 0.0887(13) Uani 1 1 d .
N6 N 0.52354(14) 0.9075(3) 0.20276(12) 0.0787(11) Uani 1 1 d .
N7 N 0.88204(15) 0.9917(3) 0.05166(13) 0.0763(11) Uani 1 1 d .
N8 N 0.73786(16) 1.0102(3) -0.03052(12) 0.0700(10) Uani 1 1 d .

loop_
_atom_site_aniso_label
_atom_site_aniso_U_11
_atom_site_aniso_U_22
_atom_site_aniso_U_33
_atom_site_aniso_U_23
_atom_site_aniso_U_13
_atom_site_aniso_U_12
C22 0.110(3) 0.114(3) 0.093(3) 0.013(3) -0.032(2) 0.020(3)
C23 0.188(5) 0.147(4) 0.160(4) 0.040(4) -0.044(4) -0.001(4)
C24 0.123(3) 0.151(4) 0.095(3) 0.013(3) -0.037(3) 0.034(3)
C26 0.074(3) 0.090(3) 0.083(3) 0.025(2) 0.019(2) -0.005(2)
C27 0.113(3) 0.091(3) 0.129(4) 0.023(3) 0.016(3) -0.005(3)
C28 0.111(3) 0.122(4) 0.105(3) 0.028(3) 0.038(3) -0.012(3)
C1 0.0364(17) 0.0383(18) 0.0422(19) -0.0001(14) 0.0018(14) 0.0018(14)
C2 0.0411(19) 0.047(2) 0.042(2) 0.0028(15) -0.0060(15) 0.0011(15)
C3 0.057(2) 0.054(2) 0.039(2) 0.0071(16) 0.0015(16) -0.0041(18)
C4 0.044(2) 0.059(2) 0.047(2) 0.0020(17) 0.0076(16) -0.0132(18)
C5 0.0418(18) 0.051(2) 0.042(2) -0.0040(16) -0.0003(15) -0.0103(16)
C6 0.051(2) 0.047(2) 0.043(2) 0.0044(16) -0.0034(16) 0.0085(17)
C7 0.058(2) 0.054(2) 0.048(2) 0.0074(17) 0.0097(17) -0.0022(19)
C8 0.050(2) 0.048(2) 0.065(3) 0.0026(18) -0.0074(18) -0.0070(17)
C9 0.070(3) 0.050(2) 0.043(2) -0.0088(17) -0.0029(18) 0.0065(19)
C10 0.047(2) 0.061(2) 0.047(2) -0.0010(17) 0.0073(16) 0.0157(18)
C11 0.0383(18) 0.0354(18) 0.046(2) 0.0002(14) 0.0009(14) 0.0019(14)
C12 0.046(2) 0.051(2) 0.045(2) 0.0055(16) 0.0039(16) 0.0098(17)
C13 0.064(2) 0.053(2) 0.050(2) 0.0139(18) 0.0139(19) 0.0110(19)
C14 0.047(2) 0.047(2) 0.076(3) 0.0022(19) 0.023(2) -0.0056(17)
C15 0.0409(19) 0.046(2) 0.059(2) -0.0049(17) 0.0037(16) -0.0031(16)
C16 0.061(2) 0.0374(19) 0.049(2) 0.0049(16) 0.0125(17) 0.0039(17)
C17 0.057(2) 0.046(2) 0.056(2) -0.0076(17) 0.0038(18) -0.0053(18)
C18 0.074(3) 0.054(2) 0.047(2) -0.0051(18) 0.021(2) 0.007(2)
C19 0.047(2) 0.053(2) 0.086(3) 0.007(2) 0.018(2) 0.0161(19)
C20 0.062(2) 0.050(2) 0.059(3) 0.0067(18) -0.0119(19) 0.0156(19)
C21 0.078(2) 0.084(3) 0.062(2) 0.007(2) -0.0177(19) 0.009(2)
C25 0.092(3) 0.058(3) 0.067(3) 0.012(2) 0.032(2) 0.007(2)
C29 0.0436(19) 0.0418(19) 0.048(2) -0.0055(16) 0.0010(15) 0.0018(15)
C30 0.0348(18) 0.052(2) 0.048(2) -0.0011(16) -0.0041(15) 0.0022(16)
C31 0.049(2) 0.0418(19) 0.0397(19) -0.0011(16) -0.0081(15) 0.0021(16)
C32 0.0433(18) 0.0308(17) 0.0434(19) -0.0037(14) -0.0022(14) -0.0010(14)
C33 0.0371(18) 0.042(2) 0.049(2) -0.0065(15) -0.0069(15) -0.0017(15)
C34 0.049(2) 0.0407(19) 0.039(2) -0.0020(15) -0.0097(15) 0.0010(16)
C35 0.050(2) 0.060(2) 0.051(2) -0.0017(18) 0.0072(17) 0.0049(18)
C36 0.065(2) 0.055(2) 0.052(3) -0.0095(19) 0.0139(19) -0.0053(19)
C37 0.061(3) 0.103(4) 0.070(3) 0.020(3) 0.016(2) 0.012(3)
C38 0.047(2) 0.0357(18) 0.055(2) -0.0031(16) 0.0017(16) -0.0020(16)
C39 0.058(2) 0.040(2) 0.054(2) 0.0002(17) 0.0087(18) -0.0058(17)
C40 0.057(2) 0.044(2) 0.064(3) -0.0102(18) 0.0117(19) -0.0006(18)
C41 0.0404(18) 0.0356(18) 0.044(2) -0.0030(14) -0.0075(14) -0.0019(14)
C42 0.0318(17) 0.0434(19) 0.050(2) -0.0024(16) -0.0108(15) -0.0034(15)
C43 0.0451(19) 0.0390(18) 0.042(2) -0.0023(15) -0.0084(16) -0.0032(15)
C44 0.0433(19) 0.0295(17) 0.047(2) -0.0059(15) -0.0049(15) 0.0003(14)
C45 0.0363(18) 0.041(2) 0.053(2) -0.0035(16) -0.0066(15) 0.0016(15)
C46 0.0383(18) 0.0399(19) 0.046(2) -0.0011(15) -0.0120(15) 0.0023(14)
C47 0.0418(19) 0.050(2) 0.043(2) 0.0015(16) -0.0071(15) -0.0024(16)
C48 0.043(2) 0.075(3) 0.054(3) 0.012(2) -0.0076(18) -0.0048(19)
C49 0.053(2) 0.071(3) 0.041(2) -0.0015(18) -0.0041(17) -0.010(2)
C50 0.046(2) 0.038(2) 0.051(2) -0.0066(15) 0.0003(16) -0.0010(15)
C51 0.056(2) 0.042(2) 0.057(3) -0.0074(18) 0.0040(19) 0.0018(17)
C52 0.054(2) 0.052(2) 0.055(2) -0.0102(17) 0.0090(18) 0.0007(19)
F1 0.0587(13) 0.0895(17) 0.0423(12) 0.0020(11) -0.0114(9) -0.0009(12)
F2 0.0396(12) 0.1052(19) 0.0655(15) 0.0099(13) -0.0074(10) 0.0068(12)
F3 0.0579(13) 0.0778(15) 0.0461(12) 0.0073(10) -0.0103(10) 0.0050(11)
F4 0.0396(11) 0.0758(15) 0.0654(14) 0.0005(11) -0.0106(9) -0.0017(10)
F5 0.0467(11) 0.0952(17) 0.0470(13) 0.0095(11) -0.0127(9) 0.0046(11)
F6 0.0369(11) 0.0888(16) 0.0545(13) 0.0029(11) -0.0107(9) -0.0056(10)
F7 0.0549(12) 0.0805(16) 0.0432(12) 0.0030(10) -0.0152(9) -0.0021(11)
F8 0.0359(11) 0.0811(16) 0.0638(14) 0.0011(11) -0.0076(9) 0.0039(10)
Fe1 0.0368(3) 0.0418(3) 0.0411(3) 0.0012(2) 0.0053(2) 0.0022(2)
Fe2 0.0334(2) 0.0453(3) 0.0334(3) -0.0005(2) 0.00138(18) 0.0002(2)
N1 0.100(3) 0.082(3) 0.050(2) -0.0119(19) 0.0154(19) -0.018(2)
N2 0.048(2) 0.228(6) 0.119(4) 0.056(4) 0.005(2) 0.004(3)
N3 0.049(2) 0.081(3) 0.101(3) -0.015(2) 0.0096(19) -0.0095(19)
N4 0.078(2) 0.072(2) 0.055(2) 0.0084(18) 0.0094(18) -0.0089(18)
N5 0.061(2) 0.145(4) 0.060(3) 0.025(2) -0.0116(18) -0.001(2)
N6 0.050(2) 0.125(3) 0.061(2) -0.004(2) -0.0037(16) -0.022(2)
N7 0.056(2) 0.093(3) 0.080(3) -0.016(2) 0.0146(18) 0.000(2)
N8 0.089(3) 0.072(2) 0.049(2) -0.0054(18) -0.0030(18) 0.0035(19)

loop_
_atom_type_symbol
_atom_type_description
_atom_type_scat_dispersion_real
_atom_type_scat_dispersion_imag
_atom_type_scat_source
C C 0.0033 0.0016 'International Tables Vol C Tables 4.2.6.8 and 6.1.1.4'
H H 0.0000 0.0000 'International Tables Vol C Tables 4.2.6.8 and 6.1.1.4'
N N 0.0061 0.0033 'International Tables Vol C Tables 4.2.6.8 and 6.1.1.4'
F F 0.0171 0.0103 'International Tables Vol C Tables 4.2.6.8 and 6.1.1.4'
Fe Fe 0.3463 0.8444 'International Tables Vol C Tables 4.2.6.8 and 6.1.1.4'

loop_
_geom_angle_atom_site_label_1
_geom_angle_atom_site_label_2
_geom_angle_atom_site_label_3
_geom_angle
C23 C22 C21 117.5(6)
C23 C22 C24 113.6(6)
C21 C22 C24 111.4(5)
C23 C22 H22A 104.2
C21 C22 H22A 104.2
C24 C22 H22A 104.2
C22 C23 H23A 109.5
C22 C23 H23B 109.5
H23A C23 H23B 109.5
C22 C23 H23C 109.5
H23A C23 H23C 109.5
H23B C23 H23C 109.5
C22 C24 H24A 109.5
C22 C24 H24B 109.5
H24A C24 H24B 109.5
C22 C24 H24C 109.5
H24A C24 H24C 109.5
H24B C24 H24C 109.5
C27 C26 C25 114.9(4)
C27 C26 C28 112.1(4)
C25 C26 C28 110.1(4)
C27 C26 H26A 106.4
C25 C26 H26A 106.4
C28 C26 H26A 106.4
C26 C27 H27A 109.5
C26 C27 H27B 109.5
H27A C27 H27B 109.5
C26 C27 H27C 109.5
H27A C27 H27C 109.5
H27B C27 H27C 109.5
C26 C28 H28A 109.5
C26 C28 H28B 109.5
H28A C28 H28B 109.5
C26 C28 H28C 109.5
H28A C28 H28C 109.5
H28B C28 H28C 109.5
C2 C1 C5 107.4(3)
C2 C1 C11 126.3(3)
C5 C1 C11 126.1(3)
C2 C1 Fe2 69.46(18)
C5 C1 Fe2 70.25(18)
C11 C1 Fe2 121.5(2)
C1 C2 C3 108.1(3)
C1 C2 Fe2 71.08(18)
C3 C2 Fe2 69.94(19)
C1 C2 H2 126.0
C3 C2 H2 126.0
Fe2 C2 H2 124.6
C4 C3 C2 107.7(3)
C4 C3 Fe2 70.3(2)
C2 C3 Fe2 70.07(19)
C4 C3 H3 126.1
C2 C3 H3 126.1
Fe2 C3 H3 125.1
C5 C4 C3 108.1(3)
C5 C4 Fe2 71.16(19)
C3 C4 Fe2 70.03(19)
C5 C4 H4 125.9
C3 C4 H4 125.9
Fe2 C4 H4 124.5
C4 C5 C1 108.7(3)
C4 C5 Fe2 69.73(19)
C1 C5 Fe2 70.32(18)
C4 C5 H5 125.7
C1 C5 H5 125.7
Fe2 C5 H5 125.9
C7 C6 C10 107.0(3)
C7 C6 C21 127.3(3)
C10 C6 C21 125.7(3)
C7 C6 Fe2 69.15(19)
C10 C6 Fe2 69.43(19)
C21 C6 Fe2 126.3(3)
C6 C7 C8 108.9(3)
C6 C7 Fe2 71.6(2)
C8 C7 Fe2 69.2(2)
C6 C7 H7 125.6
C8 C7 H7 125.6
Fe2 C7 H7 125.3
C7 C8 C9 107.9(3)
C7 C8 Fe2 71.0(2)
C9 C8 Fe2 70.6(2)
C7 C8 H8 126.1
C9 C8 H8 126.1
Fe2 C8 H8 124.0
C10 C9 C8 107.7(3)
C10 C9 Fe2 70.9(2)
C8 C9 Fe2 69.4(2)
C10 C9 H9 126.2
C8 C9 H9 126.2
Fe2 C9 H9 125.1
C9 C10 C6 108.6(3)
C9 C10 Fe2 69.5(2)
C6 C10 Fe2 71.07(19)
C9 C10 H10 125.7
C6 C10 H10 125.7
Fe2 C10 H10 125.4
C12 C11 C15 107.5(3)
C12 C11 C1 126.1(3)
C15 C11 C1 126.4(3)
C12 C11 Fe1 69.00(18)
C15 C11 Fe1 69.54(18)
C1 C11 Fe1 128.2(2)
C11 C12 C13 108.5(3)
C11 C12 Fe1 71.86(19)
C13 C12 Fe1 69.2(2)
C11 C12 H12 125.8
C13 C12 H12 125.8
Fe1 C12 H12 124.7
C12 C13 C14 107.9(3)
C12 C13 Fe1 71.0(2)
C14 C13 Fe1 70.5(2)
C12 C13 H13 126.1
C14 C13 H13 126.1
Fe1 C13 H13 124.0
C15 C14 C13 108.0(3)
C15 C14 Fe1 71.2(2)
C13 C14 Fe1 69.6(2)
C15 C14 H14 126.0
C13 C14 H14 126.0
Fe1 C14 H14 124.8
C14 C15 C11 108.1(3)
C14 C15 Fe1 69.2(2)
C11 C15 Fe1 71.28(19)
C14 C15 H15 125.9
C11 C15 H15 125.9
Fe1 C15 H15 125.1
C17 C16 C20 107.2(3)
C17 C16 C25 125.8(4)
C20 C16 C25 126.9(4)
C17 C16 Fe1 69.0(2)
C20 C16 Fe1 69.5(2)
C25 C16 Fe1 126.2(3)
C18 C17 C16 108.7(3)
C18 C17 Fe1 69.4(2)
C16 C17 Fe1 71.8(2)
C18 C17 H17 125.7
C16 C17 H17 125.7
Fe1 C17 H17 124.8
C19 C18 C17 107.8(3)
C19 C18 Fe1 70.2(2)
C17 C18 Fe1 70.8(2)
C19 C18 H18 126.1
C17 C18 H18 126.1
Fe1 C18 H18 124.6
C18 C19 C20 108.0(3)
C18 C19 Fe1 70.0(2)
C20 C19 Fe1 71.2(2)
C18 C19 H19 126.0
C20 C19 H19 126.0
Fe1 C19 H19 124.4
C16 C20 C19 108.3(3)
C16 C20 Fe1 71.3(2)
C19 C20 Fe1 69.0(2)
C16 C20 H20 125.8
C19 C20 H20 125.8
Fe1 C20 H20 125.4
C22 C21 C6 116.1(4)
C22 C21 H21A 108.3
C6 C21 H21A 108.3
C22 C21 H21B 108.3
C6 C21 H21B 108.3
H21A C21 H21B 107.4
C16 C25 C26 113.9(3)
C16 C25 H25A 108.8
C26 C25 H25A 108.8
C16 C25 H25B 108.8
C26 C25 H25B 108.8
H25A C25 H25B 107.7
C35 C29 C34 123.8(3)
C35 C29 C30 123.8(3)
C34 C29 C30 112.3(3)
F2 C30 C31 117.2(3)
F2 C30 C29 119.1(3)
C31 C30 C29 123.7(3)
F3 C31 C30 117.6(3)
F3 C31 C32 118.3(3)
C30 C31 C32 124.1(3)
C31 C32 C38 124.2(3)
C31 C32 C33 112.3(3)
C38 C32 C33 123.6(3)
F4 C33 C34 118.0(3)
F4 C33 C32 118.8(3)
C34 C33 C32 123.2(3)
F1 C34 C33 117.2(3)
F1 C34 C29 118.4(3)
C33 C34 C29 124.4(3)
C29 C35 C36 123.7(3)
C29 C35 C37 122.5(4)
C36 C35 C37 113.8(3)
N1 C36 C35 176.5(4)
N2 C37 C35 176.1(5)
C32 C38 C39 122.1(3)
C32 C38 C40 123.8(3)
C39 C38 C40 113.6(3)
N4 C39 C38 176.5(4)
N3 C40 C38 175.6(4)
C47 C41 C42 123.8(3)
C47 C41 C46 124.6(3)
C42 C41 C46 111.6(3)
F6 C42 C43 117.4(3)
F6 C42 C41 118.2(3)
C43 C42 C41 124.4(3)
F7 C43 C42 117.6(3)
F7 C43 C44 118.4(3)
C42 C43 C44 124.0(3)
C50 C44 C43 124.2(3)
C50 C44 C45 123.7(3)
C43 C44 C45 112.1(3)
F8 C45 C46 117.5(3)
F8 C45 C44 118.8(3)
C46 C45 C44 123.7(3)
C45 C46 F5 117.9(3)
C45 C46 C41 124.2(3)
F5 C46 C41 117.8(3)
C41 C47 C49 124.1(3)
C41 C47 C48 123.8(3)
C49 C47 C48 111.8(3)
N5 C48 C47 175.7(4)
N6 C49 C47 176.0(4)
C44 C50 C52 124.5(3)
C44 C50 C51 122.8(3)
C52 C50 C51 112.3(3)
N8 C51 C50 177.0(4)
N7 C52 C50 176.4(4)
C18 Fe1 C19 39.82(16)
C18 Fe1 C13 107.23(16)
C19 Fe1 C13 123.68(15)
C18 Fe1 C14 121.25(15)
C19 Fe1 C14 108.28(15)
C13 Fe1 C14 39.86(15)
C18 Fe1 C17 39.83(14)
C19 Fe1 C17 66.61(16)
C13 Fe1 C17 121.99(16)
C14 Fe1 C17 156.30(15)
C18 Fe1 C12 124.58(16)
C19 Fe1 C12 159.86(15)
C13 Fe1 C12 39.76(13)
C14 Fe1 C12 66.47(14)
C17 Fe1 C12 109.82(15)
C18 Fe1 C20 66.57(16)
C19 Fe1 C20 39.78(15)
C13 Fe1 C20 160.55(15)
C14 Fe1 C20 125.98(16)
C17 Fe1 C20 66.00(15)
C12 Fe1 C20 158.94(15)
C18 Fe1 C15 156.77(14)
C19 Fe1 C15 123.35(16)
C13 Fe1 C15 66.55(15)
C14 Fe1 C15 39.56(14)
C17 Fe1 C15 162.64(14)
C12 Fe1 C15 65.99(14)
C20 Fe1 C15 111.37(15)
C18 Fe1 C16 66.49(14)
C19 Fe1 C16 66.48(14)
C13 Fe1 C16 157.34(16)
C14 Fe1 C16 162.29(16)
C17 Fe1 C16 39.23(14)
C12 Fe1 C16 124.32(14)
C20 Fe1 C16 39.23(14)
C15 Fe1 C16 127.75(14)
C18 Fe1 C11 161.08(15)
C19 Fe1 C11 158.68(15)
C13 Fe1 C11 66.30(13)
C14 Fe1 C11 66.12(13)
C17 Fe1 C11 126.94(13)
C12 Fe1 C11 39.15(13)
C20 Fe1 C11 125.34(14)
C15 Fe1 C11 39.17(12)
C16 Fe1 C11 112.14(13)
C8 Fe2 C9 40.03(14)
C8 Fe2 C7 39.86(14)
C9 Fe2 C7 66.67(15)
C8 Fe2 C3 126.19(14)
C9 Fe2 C3 110.19(15)
C7 Fe2 C3 161.96(14)
C8 Fe2 C2 108.71(14)
C9 Fe2 C2 122.83(14)
C7 Fe2 C2 125.32(14)
C3 Fe2 C2 39.99(13)
C8 Fe2 C4 162.80(15)
C9 Fe2 C4 127.12(15)
C7 Fe2 C4 156.45(15)
C3 Fe2 C4 39.66(13)
C2 Fe2 C4 66.69(14)
C8 Fe2 C10 66.69(15)
C9 Fe2 C10 39.62(14)
C7 Fe2 C10 66.07(14)
C3 Fe2 C10 123.80(14)
C2 Fe2 C10 157.91(14)
C4 Fe2 C10 110.87(14)
C8 Fe2 C5 156.11(14)
C9 Fe2 C5 162.70(14)
C7 Fe2 C5 122.37(14)
C3 Fe2 C5 66.01(14)
C2 Fe2 C5 66.10(13)
C4 Fe2 C5 39.11(13)
C10 Fe2 C5 126.98(14)
C8 Fe2 C1 121.53(14)
C9 Fe2 C1 156.58(14)
C7 Fe2 C1 108.76(13)
C3 Fe2 C1 66.55(13)
C2 Fe2 C1 39.45(12)
C4 Fe2 C1 66.35(13)
C10 Fe2 C1 161.79(13)
C5 Fe2 C1 39.43(12)
C8 Fe2 C6 66.73(14)
C9 Fe2 C6 66.66(14)
C7 Fe2 C6 39.26(13)
C3 Fe2 C6 157.72(14)
C2 Fe2 C6 160.80(13)
C4 Fe2 C6 123.14(14)
C10 Fe2 C6 39.50(13)
C5 Fe2 C6 109.96(14)
C1 Fe2 C6 125.44(13)

loop_
_geom_bond_atom_site_label_1
_geom_bond_atom_site_label_2
_geom_bond_distance
C22 C23 1.369(8)
C22 C21 1.464(6)
C22 C24 1.525(7)
C22 H22A 0.9800
C23 H23A 0.9600
C23 H23B 0.9600
C23 H23C 0.9600
C24 H24A 0.9600
C24 H24B 0.9600
C24 H24C 0.9600
C26 C27 1.444(6)
C26 C25 1.506(6)
C26 C28 1.525(6)
C26 H26A 0.9800
C27 H27A 0.9600
C27 H27B 0.9600
C27 H27C 0.9600
C28 H28A 0.9600
C28 H28B 0.9600
C28 H28C 0.9600
C1 C2 1.414(4)
C1 C5 1.420(4)
C1 C11 1.464(4)
C1 Fe2 2.105(3)
C2 C3 1.424(5)
C2 Fe2 2.083(3)
C2 H2 0.9300
C3 C4 1.413(5)
C3 Fe2 2.082(3)
C3 H3 0.9300
C4 C5 1.402(5)
C4 Fe2 2.085(3)
C4 H4 0.9300
C5 Fe2 2.104(3)
C5 H5 0.9300
C6 C7 1.408(5)
C6 C10 1.420(5)
C6 C21 1.497(5)
C6 Fe2 2.111(3)
C7 C8 1.410(5)
C7 Fe2 2.079(3)
C7 H7 0.9300
C8 C9 1.412(5)
C8 Fe2 2.056(4)
C8 H8 0.9300
C9 C10 1.410(5)
C9 Fe2 2.071(4)
C9 H9 0.9300
C10 Fe2 2.090(3)
C10 H10 0.9300
C11 C12 1.411(5)
C11 C15 1.417(4)
C11 Fe1 2.124(3)
C12 C13 1.411(5)
C12 Fe1 2.087(3)
C12 H12 0.9300
C13 C14 1.411(5)
C13 Fe1 2.063(3)
C13 H13 0.9300
C14 C15 1.414(5)
C14 Fe1 2.076(4)
C14 H14 0.9300
C15 Fe1 2.102(3)
C15 H15 0.9300
C16 C17 1.407(5)
C16 C20 1.411(5)
C16 C25 1.494(5)
C16 Fe1 2.112(3)
C17 C18 1.408(5)
C17 Fe1 2.076(4)
C17 H17 0.9300
C18 C19 1.402(6)
C18 Fe1 2.058(4)
C18 H18 0.9300
C19 C20 1.411(5)
C19 Fe1 2.060(3)
C19 H19 0.9300
C20 Fe1 2.088(3)
C20 H20 0.9300
C21 H21A 0.9700
C21 H21B 0.9700
C25 H25A 0.9700
C25 H25B 0.9700
C29 C35 1.406(5)
C29 C34 1.409(4)
C29 C30 1.417(5)
C30 F2 1.337(4)
C30 C31 1.351(5)
C31 F3 1.346(4)
C31 C32 1.414(4)
C32 C38 1.412(5)
C32 C33 1.425(4)
C33 F4 1.342(3)
C33 C34 1.352(5)
C34 F1 1.349(4)
C35 C36 1.424(5)
C35 C37 1.427(6)
C36 N1 1.142(5)
C37 N2 1.147(5)
C38 C39 1.419(5)
C38 C40 1.433(5)
C39 N4 1.147(5)
C40 N3 1.136(5)
C41 C47 1.400(5)
C41 C42 1.411(4)
C41 C46 1.422(4)
C42 F6 1.347(3)
C42 C43 1.349(5)
C43 F7 1.348(4)
C43 C44 1.410(4)
C44 C50 1.404(5)
C44 C45 1.417(5)
C45 F8 1.344(3)
C45 C46 1.348(5)
C46 F5 1.352(4)
C47 C49 1.422(5)
C47 C48 1.426(5)
C48 N5 1.136(5)
C49 N6 1.143(4)
C50 C52 1.425(5)
C50 C51 1.437(5)
C51 N8 1.140(5)
C52 N7 1.146(5)
